data_9016642
loop_
_publ_author_name
'Averbuch-Pouchot, M. T.'
'Durif, A.'
'Guitel, J. C.'

_publ_section_title
;
 Etude a basse temperature du trimetaphosphate de cadmium tetradeca-
 hydrate Cd3 (P3 O9)2 (H2 O)14
;
_journal_issue 5
_journal_name_full 'Acta Crystallographica, Section B'
_journal_page_first 1533
_journal_page_last 1535
_journal_paper_doi 10.1107/S0567740876005712
_journal_volume 32
_journal_year 1976
_chemical_formula_sum 'Cd O10 P2'
_space_group_IT_number 147
_symmetry_space_group_name_Hall '-P 3'
_symmetry_space_group_name_H-M 'P -3'
_cell_angle_alpha 90
_cell_angle_beta 90
_cell_angle_gamma 120
_cell_length_a 12.197
_cell_length_b 12.197
_cell_length_c 5.470
_cell_formula_units_Z 3
_cell_volume 704.732
_database_code_amcsd 0009561
_exptl_crystal_density_diffrn 2.363
_cod_duplicate_entry 1007004
_cod_original_formula_sum 'Cd P2 O10'
_cod_database_code 9016642
_amcsd_formula_title 'Cd3 H28 O32 P6'

loop_
_space_group_symop_operation_xyz
x,y,z
y,-x+y,-z
-x+y,-x,z
-x,-y,-z
-y,x-y,z
x-y,x,-z

loop_
_atom_site_label
_atom_site_fract_x
_atom_site_fract_y
_atom_site_fract_z
Cd1 0.50000 0.50000 0.00000
P1 0.54076 0.35413 0.48836
O1 0.54050 0.22510 0.53830
O2 0.64690 0.15960 0.21800
O3 0.08960 0.46010 0.33260
O4 0.89850 0.28030 -0.00720
O5 0.24450 0.03860 0.53090

loop_
_cod_related_entry_id
_cod_related_entry_database
_cod_related_entry_code
1 AMCSD 0009561
